data_7028149
loop_
_publ_author_name
'Armstrong, David R.'
'Clegg, William'
'Dunbar, Lorraine'
'Liddle, Stephen T.'
'MacGregor, Murray'
'Mulvey, Robert E.'
'Reed, David'
'Quinn, Susan A.'

_publ_section_title
;
 Alkali metal--1-azaallyl complexes: X-ray crystallographic, NMR
 spectroscopic and ab initio calculational studies
;
_journal_issue 20
_journal_name_full 'Journal of the Chemical Society, Dalton Transactions'
_journal_page_first 3431
_journal_paper_doi 10.1039/a805523h
_journal_year 1998
_chemical_formula_sum 'C42 H108 N14 Na2 O4 P4'
_chemical_formula_weight 1043.28
_chemical_name_systematic
;
 ?
;
_space_group_IT_number 14
_symmetry_cell_setting monoclinic
_symmetry_space_group_name_Hall '-P 2yn'
_symmetry_space_group_name_H-M 'P 1 21/n 1'
_atom_sites_solution_hydrogens geom
_atom_sites_solution_primary direct
_atom_sites_solution_secondary difmap
_audit_creation_method SHELXL-97
_cell_angle_alpha 90.00
_cell_angle_beta 97.680(2)
_cell_angle_gamma 90.00
_cell_formula_units_Z 2
_cell_length_a 10.6067(8)
_cell_length_b 19.4806(14)
_cell_length_c 15.1869(11)
_cell_measurement_reflns_used 8178
_cell_measurement_temperature 160(2)
_cell_measurement_theta_max 28.4
_cell_measurement_theta_min 2.19
_cell_volume 3109.8(4)
_computing_cell_refinement 'local programs'
_computing_data_collection 'Siemens SMART'
_computing_data_reduction 'Siemens SAINT'
_computing_molecular_graphics 'Siemens SHELXTL'
_computing_publication_material 'SHELXTL and local programs'
_computing_structure_refinement 'Siemens SHELXTL'
_computing_structure_solution 'Siemens SHELXTL'
_diffrn_ambient_temperature 160(2)
_diffrn_measured_fraction_theta_full 0.966
_diffrn_measured_fraction_theta_max 0.887
_diffrn_measurement_device_type 'Siemens SMART CCD diffractometer'
_diffrn_measurement_method '\w rotation with narrow frames'
_diffrn_radiation_monochromator graphite
_diffrn_radiation_source 'fine-focus sealed tube'
_diffrn_radiation_type MoK\a
_diffrn_radiation_wavelength 0.71073
_diffrn_reflns_av_R_equivalents 0.0406
_diffrn_reflns_av_sigmaI/netI 0.0645
_diffrn_reflns_limit_h_max 13
_diffrn_reflns_limit_h_min -13
_diffrn_reflns_limit_k_max 25
_diffrn_reflns_limit_k_min -26
_diffrn_reflns_limit_l_max 20
_diffrn_reflns_limit_l_min -12
_diffrn_reflns_number 19194
_diffrn_reflns_theta_full 26.00
_diffrn_reflns_theta_max 28.72
_diffrn_reflns_theta_min 2.09
_diffrn_standards_decay_% 0
_diffrn_standards_number 0
_exptl_absorpt_coefficient_mu 0.182
_exptl_absorpt_correction_type none
_exptl_crystal_colour colourless
_exptl_crystal_density_diffrn 1.114
_exptl_crystal_density_method 'not measured'
_exptl_crystal_description block
_exptl_crystal_F_000 1144
_exptl_crystal_size_max 0.48
_exptl_crystal_size_mid 0.42
_exptl_crystal_size_min 0.34
_refine_diff_density_max 0.361
_refine_diff_density_min -0.324
_refine_diff_density_rms 0.049
_refine_ls_extinction_method none
_refine_ls_goodness_of_fit_ref 0.999
_refine_ls_hydrogen_treatment mixed
_refine_ls_matrix_type full
_refine_ls_number_parameters 318
_refine_ls_number_reflns 7352
_refine_ls_number_restraints 0
_refine_ls_restrained_S_all 0.999
_refine_ls_R_factor_all 0.0888
_refine_ls_R_factor_gt 0.0456
_refine_ls_shift/su_max 0.001
_refine_ls_shift/su_mean 0.000
_refine_ls_structure_factor_coef Fsqd
_refine_ls_weighting_details 'w=1/[\s^2^(Fo^2^)+(0.0548P)^2^+0.0000P] where P=(Fo^2^+2Fc^2^)/3'
_refine_ls_weighting_scheme calc
_refine_ls_wR_factor_gt 0.0994
_refine_ls_wR_factor_ref 0.1132
_reflns_number_gt 4731
_reflns_number_total 7352
_reflns_threshold_expression >2sigma(I)
_cod_data_source_file h805523sup1.cif
_cod_data_source_block 2
_cod_depositor_comments
;
The following automatic conversions were performed:

'_refine_ls_weighting_scheme' value 'calc
w=1/[\s^2^(Fo^2^)+(0.0548P)^2^+0.0000P] where P=(Fo^2^+2Fc^2^)/3' was
changed to 'calc'. New tag '_refine_ls_weighting_details' was
created. The value of the new tag was set to
'w=1/[\s^2^(Fo^2^)+(0.0548P)^2^+0.0000P] where P=(Fo^2^+2Fc^2^)/3'.

Automatic conversion script
Id: cif_fix_values 3143 2015-03-26 13:38:13Z robertas 
;
_cod_original_sg_symbol_H-M P2(1)/n
_cod_database_code 7028149

loop_
_symmetry_equiv_pos_as_xyz
'x, y, z'
'-x+1/2, y+1/2, -z+1/2'
'-x, -y, -z'
'x-1/2, -y-1/2, z-1/2'

loop_
_atom_site_label
_atom_site_type_symbol
_atom_site_fract_x
_atom_site_fract_y
_atom_site_fract_z
_atom_site_U_iso_or_equiv
_atom_site_adp_type
_atom_site_occupancy
_atom_site_calc_flag
_atom_site_refinement_flags
Na1 Na 0.97086(7) 0.00256(3) 0.89554(5) 0.02515(18) Uani 1 d .
O1 O 0.79898(13) 0.01955(7) 0.79055(9) 0.0323(3) Uani 1 d .
P1 P 0.73763(5) 0.07466(2) 0.73261(3) 0.02501(13) Uani 1 d .
N1 N 0.81920(15) 0.14434(8) 0.71646(11) 0.0293(4) Uani 1 d .
N2 N 0.61171(16) 0.10287(8) 0.77385(11) 0.0306(4) Uani 1 d .
N3 N 0.70264(16) 0.04478(8) 0.63014(10) 0.0302(4) Uani 1 d .
C1 C 0.9274(2) 0.13921(12) 0.66617(15) 0.0426(6) Uani 1 d .
H1A H 0.9465 0.1846 0.6436 0.064 Uiso 1 calc R
H1B H 0.9064 0.1076 0.6162 0.064 Uiso 1 calc R
H1C H 1.0019 0.1220 0.7051 0.064 Uiso 1 calc R
C2 C 0.8426(2) 0.19472(11) 0.78922(14) 0.0416(6) Uani 1 d .
H2A H 0.9172 0.1806 0.8305 0.062 Uiso 1 calc R
H2B H 0.7681 0.1970 0.8210 0.062 Uiso 1 calc R
H2C H 0.8581 0.2400 0.7646 0.062 Uiso 1 calc R
C3 C 0.5794(2) 0.07922(12) 0.85910(14) 0.0425(6) Uani 1 d .
H3A H 0.5884 0.1173 0.9017 0.064 Uiso 1 calc R
H3B H 0.6368 0.0418 0.8814 0.064 Uiso 1 calc R
H3C H 0.4914 0.0627 0.8515 0.064 Uiso 1 calc R
C4 C 0.5372(2) 0.16254(10) 0.73860(15) 0.0390(5) Uani 1 d .
H4A H 0.4479 0.1492 0.7233 0.059 Uiso 1 calc R
H4B H 0.5702 0.1794 0.6854 0.059 Uiso 1 calc R
H4C H 0.5438 0.1989 0.7836 0.059 Uiso 1 calc R
C5 C 0.6401(2) 0.08728(11) 0.55808(14) 0.0388(5) Uani 1 d .
H5A H 0.6630 0.0708 0.5013 0.058 Uiso 1 calc R
H5B H 0.6677 0.1350 0.5674 0.058 Uiso 1 calc R
H5C H 0.5477 0.0845 0.5571 0.058 Uiso 1 calc R
C6 C 0.6753(2) -0.02813(10) 0.61829(14) 0.0420(6) Uani 1 d .
H6A H 0.5830 -0.0353 0.6100 0.063 Uiso 1 calc R
H6B H 0.7137 -0.0533 0.6710 0.063 Uiso 1 calc R
H6C H 0.7108 -0.0449 0.5659 0.063 Uiso 1 calc R
O2 O 1.12410(12) -0.01538(6) 0.80813(9) 0.0309(3) Uani 1 d .
P2 P 1.19189(5) -0.06190(2) 0.75415(3) 0.02560(13) Uani 1 d .
N4 N 1.21983(15) -0.03184(8) 0.65592(10) 0.0281(4) Uani 1 d .
N5 N 1.10959(17) -0.13219(8) 0.73162(13) 0.0385(4) Uani 1 d .
N6 N 1.33668(16) -0.07784(9) 0.80286(11) 0.0344(4) Uani 1 d .
C7 C 1.2936(2) 0.03217(11) 0.65904(15) 0.0412(5) Uani 1 d .
H7A H 1.3207 0.0406 0.6008 0.062 Uiso 1 calc R
H7B H 1.3686 0.0281 0.7040 0.062 Uiso 1 calc R
H7C H 1.2406 0.0704 0.6744 0.062 Uiso 1 calc R
C8 C 1.1098(2) -0.02982(13) 0.58589(14) 0.0458(6) Uani 1 d .
H8A H 1.0489 0.0046 0.6010 0.069 Uiso 1 calc R
H8B H 1.0689 -0.0750 0.5808 0.069 Uiso 1 calc R
H8C H 1.1385 -0.0177 0.5291 0.069 Uiso 1 calc R
C9 C 0.97962(19) -0.14034(10) 0.75066(15) 0.0360(5) Uani 1 d .
H9A H 0.9270 -0.1595 0.6985 0.054 Uiso 1 calc R
H9B H 0.9457 -0.0955 0.7651 0.054 Uiso 1 calc R
H9C H 0.9786 -0.1715 0.8012 0.054 Uiso 1 calc R
C10 C 1.1642(2) -0.19242(12) 0.6947(2) 0.0600(8) Uani 1 d .
H10A H 1.1758 -0.2287 0.7397 0.090 Uiso 1 calc R
H10B H 1.2467 -0.1805 0.6766 0.090 Uiso 1 calc R
H10C H 1.1068 -0.2087 0.6429 0.090 Uiso 1 calc R
C11 C 1.4406(2) -0.10611(14) 0.76002(17) 0.0555(7) Uani 1 d .
H11A H 1.5196 -0.0816 0.7812 0.083 Uiso 1 calc R
H11B H 1.4210 -0.1007 0.6955 0.083 Uiso 1 calc R
H11C H 1.4509 -0.1550 0.7746 0.083 Uiso 1 calc R
C12 C 1.3580(2) -0.08363(12) 0.89991(14) 0.0431(6) Uani 1 d .
H12A H 1.3689 -0.1320 0.9167 0.065 Uiso 1 calc R
H12B H 1.2846 -0.0648 0.9247 0.065 Uiso 1 calc R
H12C H 1.4347 -0.0579 0.9232 0.065 Uiso 1 calc R
N7 N 0.99398(16) 0.09355(8) 1.00206(11) 0.0260(4) Uani 1 d .
C13 C 0.6678(2) 0.30424(13) 1.01704(19) 0.0562(7) Uani 1 d .
H13A H 0.6168 0.2716 0.9782 0.084 Uiso 1 calc R
H13B H 0.6389 0.3511 1.0019 0.084 Uiso 1 calc R
H13C H 0.6580 0.2946 1.0791 0.084 Uiso 1 calc R
C14 C 0.8065(2) 0.29719(10) 1.00450(16) 0.0389(5) Uani 1 d .
H14A H 0.8572 0.3308 1.0433 0.047 Uiso 1 calc R
H14B H 0.8160 0.3085 0.9422 0.047 Uiso 1 calc R
C15 C 0.85943(18) 0.22563(9) 1.02572(13) 0.0291(4) Uani 1 d .
H15A H 0.8472 0.2139 1.0874 0.035 Uiso 1 calc R
H15B H 0.8098 0.1923 0.9858 0.035 Uiso 1 calc R
C16 C 0.99698(18) 0.21781(9) 1.01628(13) 0.0271(4) Uani 1 d .
H16 H 1.0481 0.2580 1.0181 0.032 Uiso 1 calc R
C17 C 1.05337(17) 0.15577(9) 1.00512(12) 0.0227(4) Uani 1 d .
C18 C 1.19382(18) 0.15261(9) 0.99000(13) 0.0275(4) Uani 1 d .
C19 C 1.2010(2) 0.15222(11) 0.88925(14) 0.0366(5) Uani 1 d .
H19A H 1.1554 0.1121 0.8622 0.055 Uiso 1 calc R
H19B H 1.2902 0.1501 0.8791 0.055 Uiso 1 calc R
H19C H 1.1620 0.1942 0.8625 0.055 Uiso 1 calc R
C20 C 1.2568(2) 0.08623(11) 1.02868(17) 0.0455(6) Uani 1 d .
H20A H 1.2559 0.0855 1.0931 0.068 Uiso 1 calc R
H20B H 1.3448 0.0843 1.0159 0.068 Uiso 1 calc R
H20C H 1.2097 0.0465 1.0017 0.068 Uiso 1 calc R
C21 C 1.2717(2) 0.21367(12) 1.03041(17) 0.0480(6) Uani 1 d .
H21A H 1.2402 0.2560 1.0002 0.072 Uiso 1 calc R
H21B H 1.3614 0.2071 1.0232 0.072 Uiso 1 calc R
H21C H 1.2636 0.2171 1.0938 0.072 Uiso 1 calc R
H7N H 0.916(2) 0.0992(10) 1.0124(13) 0.033(6) Uiso 1 d .

loop_
_atom_site_aniso_label
_atom_site_aniso_U_11
_atom_site_aniso_U_22
_atom_site_aniso_U_33
_atom_site_aniso_U_23
_atom_site_aniso_U_13
_atom_site_aniso_U_12
Na1 0.0248(4) 0.0246(4) 0.0260(4) 0.0009(3) 0.0034(3) 0.0028(3)
O1 0.0322(8) 0.0332(7) 0.0301(8) 0.0041(6) -0.0009(6) 0.0074(6)
P1 0.0239(3) 0.0258(2) 0.0247(3) 0.0012(2) 0.0008(2) 0.0034(2)
N1 0.0274(9) 0.0314(9) 0.0293(9) -0.0022(7) 0.0038(7) -0.0023(7)
N2 0.0301(10) 0.0308(9) 0.0323(10) 0.0073(7) 0.0091(7) 0.0074(7)
N3 0.0341(10) 0.0262(8) 0.0290(9) -0.0018(7) -0.0014(7) 0.0039(7)
C1 0.0311(13) 0.0524(14) 0.0460(14) 0.0017(11) 0.0120(10) -0.0033(11)
C2 0.0454(14) 0.0395(12) 0.0381(13) -0.0058(10) -0.0016(10) -0.0109(11)
C3 0.0457(14) 0.0485(13) 0.0360(13) 0.0062(10) 0.0145(10) 0.0065(11)
C4 0.0365(13) 0.0341(11) 0.0472(14) 0.0044(10) 0.0083(10) 0.0114(10)
C5 0.0434(14) 0.0429(12) 0.0275(11) 0.0000(10) -0.0046(10) 0.0079(10)
C6 0.0611(16) 0.0307(11) 0.0346(12) -0.0052(10) 0.0080(11) -0.0081(11)
O2 0.0288(8) 0.0290(7) 0.0363(8) -0.0078(6) 0.0095(6) -0.0019(6)
P2 0.0236(3) 0.0261(3) 0.0283(3) -0.0017(2) 0.0076(2) -0.0010(2)
N4 0.0264(9) 0.0322(9) 0.0257(9) 0.0003(7) 0.0034(7) -0.0036(7)
N5 0.0340(10) 0.0263(9) 0.0600(12) -0.0121(8) 0.0235(9) -0.0052(8)
N6 0.0257(10) 0.0479(11) 0.0305(10) 0.0060(8) 0.0075(7) 0.0047(8)
C7 0.0463(14) 0.0396(12) 0.0385(13) 0.0055(10) 0.0083(10) -0.0109(10)
C8 0.0377(14) 0.0637(16) 0.0338(13) 0.0007(11) -0.0033(10) 0.0007(12)
C9 0.0294(12) 0.0361(11) 0.0437(13) -0.0078(10) 0.0088(10) -0.0086(9)
C10 0.0524(17) 0.0375(13) 0.097(2) -0.0258(14) 0.0363(15) -0.0089(12)
C11 0.0361(14) 0.0783(18) 0.0537(16) 0.0076(14) 0.0118(12) 0.0222(13)
C12 0.0347(13) 0.0608(15) 0.0330(12) 0.0106(11) 0.0010(10) -0.0069(11)
N7 0.0192(9) 0.0218(8) 0.0380(10) -0.0014(7) 0.0075(7) -0.0006(7)
C13 0.0390(15) 0.0501(15) 0.079(2) -0.0072(14) 0.0055(13) 0.0168(12)
C14 0.0363(13) 0.0270(10) 0.0526(14) -0.0053(10) 0.0027(10) 0.0075(9)
C15 0.0309(12) 0.0265(10) 0.0307(11) -0.0014(8) 0.0070(9) 0.0027(8)
C16 0.0263(11) 0.0207(9) 0.0347(11) -0.0020(8) 0.0057(9) -0.0028(8)
C17 0.0224(10) 0.0250(9) 0.0202(10) 0.0016(7) 0.0015(7) -0.0015(8)
C18 0.0233(11) 0.0246(9) 0.0350(11) -0.0003(8) 0.0048(8) -0.0008(8)
C19 0.0285(12) 0.0390(12) 0.0452(13) 0.0021(10) 0.0160(10) -0.0016(9)
C20 0.0245(12) 0.0480(13) 0.0642(16) 0.0191(12) 0.0070(11) 0.0093(10)
C21 0.0300(13) 0.0537(14) 0.0608(16) -0.0171(12) 0.0077(11) -0.0120(11)

loop_
_atom_type_symbol
_atom_type_description
_atom_type_scat_dispersion_real
_atom_type_scat_dispersion_imag
_atom_type_scat_source
C C 0.0033 0.0016 'International Tables Vol C Tables 4.2.6.8 and 6.1.1.4'
H H 0.0000 0.0000 'International Tables Vol C Tables 4.2.6.8 and 6.1.1.4'
N N 0.0061 0.0033 'International Tables Vol C Tables 4.2.6.8 and 6.1.1.4'
O O 0.0106 0.0060 'International Tables Vol C Tables 4.2.6.8 and 6.1.1.4'
Na Na 0.0362 0.0249 'International Tables Vol C Tables 4.2.6.8 and 6.1.1.4'
P P 0.1023 0.0942 'International Tables Vol C Tables 4.2.6.8 and 6.1.1.4'

loop_
_geom_angle_atom_site_label_1
_geom_angle_atom_site_label_2
_geom_angle_atom_site_label_3
_geom_angle
_geom_angle_site_symmetry_3
O2 Na1 O1 100.51(6) .
O2 Na1 N7 119.71(6) .
O1 Na1 N7 111.45(6) .
O2 Na1 N7 101.30(6) 3_757
O1 Na1 N7 126.82(6) 3_757
N7 Na1 N7 98.35(5) 3_757
P1 O1 Na1 140.08(8) .
O1 P1 N2 109.30(8) .
O1 P1 N1 119.21(8) .
N2 P1 N1 104.54(8) .
O1 P1 N3 109.19(8) .
N2 P1 N3 112.59(9) .
N1 P1 N3 101.89(8) .
C1 N1 C2 111.78(16) .
C1 N1 P1 119.06(14) .
C2 N1 P1 118.48(14) .
C3 N2 C4 113.33(16) .
C3 N2 P1 122.14(13) .
C4 N2 P1 123.49(14) .
C6 N3 C5 113.44(16) .
C6 N3 P1 118.35(13) .
C5 N3 P1 121.84(13) .
P2 O2 Na1 149.96(8) .
O2 P2 N5 110.19(8) .
O2 P2 N6 111.24(9) .
N5 P2 N6 112.14(9) .
O2 P2 N4 116.16(8) .
N5 P2 N4 105.11(9) .
N6 P2 N4 101.67(8) .
C7 N4 C8 111.60(16) .
C7 N4 P2 115.28(13) .
C8 N4 P2 116.00(14) .
C10 N5 C9 115.18(16) .
C10 N5 P2 121.85(15) .
C9 N5 P2 122.91(13) .
C11 N6 C12 113.26(17) .
C11 N6 P2 125.90(15) .
C12 N6 P2 118.47(14) .
C17 N7 Na1 133.42(13) .
C17 N7 Na1 129.20(12) 3_757
Na1 N7 Na1 81.65(5) 3_757
C13 C14 C15 113.19(19) .
C16 C15 C14 114.27(17) .
C17 C16 C15 123.42(17) .
N7 C17 C16 125.55(18) .
N7 C17 C18 114.28(16) .
C16 C17 C18 120.10(16) .
C21 C18 C20 108.51(17) .
C21 C18 C17 113.02(16) .
C20 C18 C17 110.90(16) .
C21 C18 C19 107.83(17) .
C20 C18 C19 107.39(17) .
C17 C18 C19 108.99(15) .

loop_
_geom_bond_atom_site_label_1
_geom_bond_atom_site_label_2
_geom_bond_distance
_geom_bond_site_symmetry_2
Na1 O2 2.2589(15) .
Na1 O1 2.2801(14) .
Na1 N7 2.3902(17) .
Na1 N7 2.4305(17) 3_757
O1 P1 1.4823(13) .
P1 N2 1.6436(17) .
P1 N1 1.6457(16) .
P1 N3 1.6565(16) .
N1 C1 1.465(3) .
N1 C2 1.474(2) .
N2 C3 1.457(3) .
N2 C4 1.466(2) .
N3 C6 1.456(2) .
N3 C5 1.459(2) .
O2 P2 1.4724(14) .
P2 N5 1.6353(17) .
P2 N6 1.6426(17) .
P2 N4 1.6658(16) .
N4 C7 1.469(2) .
N4 C8 1.470(3) .
N5 C10 1.454(3) .
N5 C9 1.455(3) .
N6 C11 1.460(3) .
N6 C12 1.465(3) .
N7 C17 1.364(2) .
N7 Na1 2.4306(17) 3_757
C13 C14 1.514(3) .
C14 C15 1.521(3) .
C15 C16 1.493(3) .
C16 C17 1.369(2) .
C17 C18 1.539(3) .
C18 C21 1.529(3) .
C18 C20 1.536(3) .
C18 C19 1.542(3) .
